data_4106458
loop_
_publ_author_name
'Drew A. Fowler'
'Andrew V. Mossine'
'Christine M. Beavers'
'Simon J. Teat'
'Scott J. Dalgarno'
'Jerry L. Atwood'

_publ_section_title
;
 Coordination Polymer Chains of Dimeric Pyrogallol[4]arene Capsules
;
_journal_name_full 'Journal of the American Chemical Society'
_journal_page_first 11069
_journal_page_last 11071
_journal_paper_doi 10.1021/ja203651v
_journal_volume 133
_journal_year 2011
_chemical_formula_sum 'C80 H72 Cu8 N3 O27.5'
_chemical_formula_weight 2023.73
_chemical_name_common 4
_chemical_name_systematic
;
 ?
;
_space_group_IT_number 2
_symmetry_cell_setting triclinic
_symmetry_space_group_name_Hall '-P 1'
_symmetry_space_group_name_H-M 'P -1'
_atom_sites_solution_hydrogens geom
_atom_sites_solution_primary direct
_atom_sites_solution_secondary difmap
_audit_creation_method SHELXL-97
_cell_angle_alpha 75.001(2)
_cell_angle_beta 75.107(2)
_cell_angle_gamma 67.849(2)
_cell_formula_units_Z 2
_cell_length_a 14.4861(5)
_cell_length_b 14.5856(5)
_cell_length_c 22.0546(7)
_cell_measurement_temperature 100(2)
_cell_volume 4102.2(2)
_computing_cell_refinement 'SAINT (Bruker, 1998)'
_computing_data_collection 'Apex II'
_computing_data_reduction 'SAINT (Bruker, 1998)'
_computing_molecular_graphics 'X-Seed (Barbour, 2001)'
_computing_publication_material 'Local program'
_computing_structure_refinement 'SHELXL-97 (Sheldrick, 1997)'
_computing_structure_solution 'SHELXS-97 (Sheldrick, 1990)'
_diffrn_ambient_temperature 100(2)
_diffrn_measured_fraction_theta_full 0.972
_diffrn_measured_fraction_theta_max 0.972
_diffrn_measurement_device_type 'Bruker APEX II CCD Diffractometer'
_diffrn_measurement_method '\w rotation with narrow frames'
_diffrn_radiation_monochromator 'Silicon 111'
_diffrn_radiation_source 'Advanced Light Source Station 11.3.1'
_diffrn_radiation_type synchrotron
_diffrn_radiation_wavelength 0.77490
_diffrn_reflns_av_R_equivalents 0.0364
_diffrn_reflns_av_sigmaI/netI 0.0489
_diffrn_reflns_limit_h_max 23
_diffrn_reflns_limit_h_min -23
_diffrn_reflns_limit_k_max 23
_diffrn_reflns_limit_k_min -23
_diffrn_reflns_limit_l_max 35
_diffrn_reflns_limit_l_min -35
_diffrn_reflns_number 78795
_diffrn_reflns_theta_full 38.02
_diffrn_reflns_theta_max 38.02
_diffrn_reflns_theta_min 2.12
_exptl_absorpt_coefficient_mu 2.114
_exptl_absorpt_correction_T_max 0.9690
_exptl_absorpt_correction_T_min 0.8836
_exptl_absorpt_correction_type multi-scan
_exptl_absorpt_process_details Bruker-SADABS
_exptl_crystal_colour Red
_exptl_crystal_density_diffrn 1.638
_exptl_crystal_description Block
_exptl_crystal_F_000 2050
_exptl_crystal_size_max 0.06
_exptl_crystal_size_mid 0.04
_exptl_crystal_size_min 0.02
_refine_diff_density_max 1.504
_refine_diff_density_min -2.080
_refine_diff_density_rms 0.107
_refine_ls_extinction_method none
_refine_ls_goodness_of_fit_ref 1.032
_refine_ls_hydrogen_treatment constr
_refine_ls_matrix_type full
_refine_ls_number_parameters 1094
_refine_ls_number_reflns 33539
_refine_ls_number_restraints 10
_refine_ls_restrained_S_all 1.033
_refine_ls_R_factor_all 0.0697
_refine_ls_R_factor_gt 0.0451
_refine_ls_shift/su_max 0.004
_refine_ls_shift/su_mean 0.000
_refine_ls_structure_factor_coef Fsqd
_refine_ls_weighting_details 'calc w=1/[\s^2^(Fo^2^)+(0.0600P)^2^+1.0462P] where P=(Fo^2^+2Fc^2^)/3'
_refine_ls_weighting_scheme calc
_refine_ls_wR_factor_gt 0.1122
_refine_ls_wR_factor_ref 0.1200
_reflns_number_gt 23721
_reflns_number_total 33539
_reflns_threshold_expression >2sigma(I)
_cod_data_source_file ja203651v_si_003_3.cif
_cod_data_source_block 4
_cod_original_formula_sum 'C80 H72 Cu8 N3 O27.50'
_cod_database_code 4106458

loop_
_symmetry_equiv_pos_as_xyz
'x, y, z'
'-x, -y, -z'

loop_
_atom_site_label
_atom_site_type_symbol
_atom_site_fract_x
_atom_site_fract_y
_atom_site_fract_z
_atom_site_U_iso_or_equiv
_atom_site_adp_type
_atom_site_occupancy
_atom_site_symmetry_multiplicity
_atom_site_calc_flag
_atom_site_refinement_flags
_atom_site_disorder_assembly
_atom_site_disorder_group
Cu3 Cu 0.03113(2) 0.43626(2) 1.446571(12) 0.01839(5) Uani 1 1 d . . .
Cu7 Cu 0.45393(2) 0.427337(19) 1.049441(12) 0.01689(5) Uani 1 1 d . . .
Cu1 Cu -0.05165(2) 0.588146(19) 1.143929(12) 0.01717(5) Uani 1 1 d . . .
Cu8 Cu 0.18885(2) 0.538961(19) 1.027663(12) 0.01674(5) Uani 1 1 d . . .
Cu2 Cu -0.11842(2) 0.546509(19) 1.319590(12) 0.01758(5) Uani 1 1 d . . .
Cu4 Cu 0.28965(2) 0.33443(2) 1.450769(14) 0.02353(6) Uani 1 1 d . . .
Cu5 Cu 0.52824(2) 0.28359(2) 1.349957(14) 0.02287(6) Uani 1 1 d . . .
Cu6 Cu 0.59665(2) 0.32316(2) 1.177783(14) 0.02051(5) Uani 1 1 d D . .
O11 O 0.32544(12) 0.43636(11) 1.02977(7) 0.0183(3) Uani 1 1 d . . .
O24 O -0.10499(12) 0.68088(11) 1.28882(7) 0.0183(3) Uani 1 1 d . . .
O16 O 0.42011(11) 0.57326(11) 1.03733(7) 0.0167(3) Uani 1 1 d . . .
O2 O -0.09882(12) 0.52262(11) 1.23199(7) 0.0178(3) Uani 1 1 d . . .
O3 O -0.10218(12) 0.40211(11) 1.34511(7) 0.0186(3) Uani 1 1 d . . .
O14 O 0.06532(11) 0.61850(11) 1.07943(7) 0.0172(3) Uani 1 1 d . . .
O1 O -0.01960(12) 0.45529(11) 1.12192(7) 0.0181(3) Uani 1 1 d . . .
O18 O 0.59642(12) 0.43939(12) 1.20755(8) 0.0212(3) Uani 1 1 d . A .
O13 O -0.06033(11) 0.70753(11) 1.17417(7) 0.0180(3) Uani 1 1 d . . .
O17 O 0.54282(12) 0.42216(11) 1.10576(7) 0.0192(3) Uani 1 1 d . A .
O15 O 0.24090(11) 0.64828(11) 1.02469(7) 0.0170(3) Uani 1 1 d . . .
O20 O 0.42214(13) 0.34930(12) 1.41569(8) 0.0229(3) Uani 1 1 d . B .
O9 O 0.57738(12) 0.21290(12) 1.15195(8) 0.0221(3) Uani 1 1 d . A .
O4 O -0.00716(12) 0.33061(11) 1.43139(7) 0.0192(3) Uani 1 1 d . . .
O5 O 0.15360(13) 0.32832(12) 1.46973(7) 0.0207(3) Uani 1 1 d . . .
O19 O 0.55303(13) 0.41244(12) 1.32236(8) 0.0226(3) Uani 1 1 d . B .
C48 C 0.44362(18) 0.58897(17) 1.31957(10) 0.0213(4) Uani 1 1 d . A .
O12 O 0.14132(12) 0.42349(11) 1.04730(7) 0.0185(3) Uani 1 1 d . . .
O21 O 0.24986(13) 0.47106(13) 1.46770(7) 0.0227(3) Uani 1 1 d . B .
O23 O -0.05346(12) 0.54296(11) 1.39062(7) 0.0190(3) Uani 1 1 d . . .
O22 O 0.07288(13) 0.54414(12) 1.45828(7) 0.0197(3) Uani 1 1 d . . .
O8 O 0.57711(13) 0.24585(12) 1.26493(8) 0.0228(3) Uani 1 1 d . A .
O10 O 0.48318(12) 0.28313(12) 1.06569(8) 0.0204(3) Uani 1 1 d . . .
C45 C 0.48696(17) 0.61690(16) 1.19964(10) 0.0200(4) Uani 1 1 d . A .
O7 O 0.49131(13) 0.15947(12) 1.37414(8) 0.0237(3) Uani 1 1 d . B .
C9 C 0.08952(17) 0.17561(16) 1.38877(10) 0.0190(4) Uani 1 1 d . . .
C2 C 0.03773(16) 0.28070(16) 1.17879(10) 0.0185(4) Uani 1 1 d . . .
C5 C -0.05499(16) 0.35612(16) 1.29263(10) 0.0175(3) Uani 1 1 d . . .
O6 O 0.33367(13) 0.19124(13) 1.44918(8) 0.0232(3) Uani 1 1 d . B .
C23 C 0.38029(17) 0.17299(16) 1.11072(10) 0.0199(4) Uani 1 1 d . A .
C27 C 0.19958(17) 0.24745(16) 1.10114(10) 0.0195(4) Uani 1 1 d . . .
C13 C 0.26994(18) 0.10003(16) 1.39902(11) 0.0211(4) Uani 1 1 d . B .
C41 C 0.39605(15) 0.68781(15) 1.10845(9) 0.0161(3) Uani 1 1 d . . .
C59 C 0.00897(17) 0.76517(16) 1.29622(10) 0.0190(4) Uani 1 1 d . . .
C52 C 0.28413(18) 0.62064(17) 1.39855(10) 0.0212(4) Uani 1 1 d . B .
C58 C -0.03742(16) 0.69127(16) 1.31869(10) 0.0181(4) Uani 1 1 d . . .
C38 C 0.21412(15) 0.76219(15) 1.09743(9) 0.0164(3) Uani 1 1 d . . .
C6 C -0.00537(16) 0.25208(15) 1.29647(10) 0.0175(3) Uani 1 1 d . . .
C8 C 0.18496(17) 0.10143(16) 1.37892(10) 0.0207(4) Uani 1 1 d . . .
H8 H 0.1924 0.0496 1.3576 0.025 Uiso 1 1 calc R . .
C20 C 0.47707(17) 0.10077(16) 1.20122(11) 0.0220(4) Uani 1 1 d . A .
C55 C 0.10095(18) 0.69475(16) 1.38681(10) 0.0203(4) Uani 1 1 d . B .
C15 C 0.42962(17) 0.05691(16) 1.25866(12) 0.0228(4) Uani 1 1 d . . .
H15 H 0.3938 0.0151 1.2571 0.027 Uiso 1 1 calc R . .
C34 C 0.05524(16) 0.79311(15) 1.17621(10) 0.0169(3) Uani 1 1 d . . .
C42 C 0.44052(15) 0.59437(16) 1.08897(10) 0.0170(3) Uani 1 1 d . . .
C33 C 0.14851(16) 0.80741(15) 1.14849(10) 0.0177(3) Uani 1 1 d . . .
H33 H 0.1683 0.8498 1.1651 0.021 Uiso 1 1 calc R . .
C22 C 0.28262(17) 0.16691(16) 1.12138(10) 0.0201(4) Uani 1 1 d . . .
H22 H 0.2724 0.1053 1.1433 0.024 Uiso 1 1 calc R . .
C37 C 0.18266(15) 0.70069(15) 1.07399(9) 0.0164(3) Uani 1 1 d . . .
O27 O 0.15782(15) 0.58943(14) 0.93245(8) 0.0284(4) Uani 1 1 d . . .
C40 C 0.41990(16) 0.69653(16) 1.16431(10) 0.0183(4) Uani 1 1 d . . .
H40 H 0.3892 0.7591 1.1787 0.022 Uiso 1 1 calc R . .
C39 C 0.31899(16) 0.77187(15) 1.07171(10) 0.0172(3) Uani 1 1 d . . .
H39 H 0.3380 0.7602 1.0267 0.021 Uiso 1 1 calc R . .
C56 C 0.05305(17) 0.62184(16) 1.40685(10) 0.0194(4) Uani 1 1 d . . .
C3 C -0.01309(16) 0.38387(15) 1.17738(10) 0.0168(3) Uani 1 1 d . . .
C26 C 0.21642(17) 0.33729(16) 1.06905(10) 0.0184(4) Uani 1 1 d . . .
C16 C 0.43216(17) 0.07137(16) 1.31840(11) 0.0222(4) Uani 1 1 d . B .
C44 C 0.53039(16) 0.52547(16) 1.17760(10) 0.0189(4) Uani 1 1 d . . .
C1 C 0.04074(16) 0.21741(16) 1.23884(10) 0.0181(4) Uani 1 1 d . . .
H1 H 0.0759 0.1474 1.2404 0.022 Uiso 1 1 calc R . .
C10 C 0.07936(17) 0.25013(16) 1.42175(10) 0.0189(4) Uani 1 1 d . . .
C7 C -0.00050(17) 0.18245(16) 1.36174(10) 0.0189(4) Uani 1 1 d . . .
H7 H -0.0628 0.2152 1.3913 0.023 Uiso 1 1 calc R . .
C54 C 0.07785(17) 0.76465(16) 1.33137(10) 0.0196(4) Uani 1 1 d . . .
H54 H 0.1101 0.8142 1.3167 0.023 Uiso 1 1 calc R . .
N1 N -0.18119(15) 0.67246(15) 1.09877(9) 0.0229(4) Uani 1 1 d . . .
C24 C 0.39243(17) 0.26494(16) 1.07830(10) 0.0201(4) Uani 1 1 d . . .
C60 C -0.01285(17) 0.83904(15) 1.23403(10) 0.0190(4) Uani 1 1 d . . .
H60 H -0.0839 0.8492 1.2311 0.023 Uiso 1 1 calc R . .
C17 C 0.48528(17) 0.13409(17) 1.31928(11) 0.0222(4) Uani 1 1 d . . .
C67 C -0.35311(19) 0.7982(2) 1.04809(12) 0.0271(5) Uani 1 1 d . . .
H67 H -0.4120 0.8413 1.0311 0.033 Uiso 1 1 calc R . .
C49 C 0.46807(18) 0.48603(17) 1.34537(10) 0.0207(4) Uani 1 1 d . . .
N2 N -0.27242(15) 0.59967(15) 1.36986(10) 0.0233(4) Uani 1 1 d . . .
C47 C 0.35205(18) 0.65383(17) 1.34721(10) 0.0221(4) Uani 1 1 d . . .
H47 H 0.3348 0.7239 1.3305 0.027 Uiso 1 1 calc R B .
C36 C 0.09078(15) 0.68419(15) 1.10012(9) 0.0161(3) Uani 1 1 d . . .
C50 C 0.40225(18) 0.45122(17) 1.39611(10) 0.0220(4) Uani 1 1 d . B .
C28 C 0.09279(17) 0.24154(17) 1.11687(10) 0.0204(4) Uani 1 1 d . . .
H28 H 0.0562 0.2892 1.0823 0.024 Uiso 1 1 calc R . .
C18 C 0.53256(17) 0.17912(17) 1.26305(12) 0.0225(4) Uani 1 1 d . A .
C65 C -0.26054(17) 0.64171(18) 1.10546(11) 0.0225(4) Uani 1 1 d . . .
H65 H -0.2572 0.5761 1.1285 0.027 Uiso 1 1 calc R . .
C11 C 0.16184(18) 0.24910(17) 1.44326(10) 0.0208(4) Uani 1 1 d . B .
C35 C 0.02755(15) 0.73050(15) 1.15069(10) 0.0163(3) Uani 1 1 d . . .
C66 C -0.34652(18) 0.7013(2) 1.08030(11) 0.0252(4) Uani 1 1 d . . .
H66 H -0.4003 0.6765 1.0850 0.030 Uiso 1 1 calc R . .
C43 C 0.50640(16) 0.51468(16) 1.12330(10) 0.0182(4) Uani 1 1 d . A .
O26 O 0.76445(14) 0.26968(13) 1.15429(10) 0.029(5) Uani 0.50 1 d PD A 1
C4 C -0.05746(15) 0.42112(15) 1.23398(10) 0.0164(3) Uani 1 1 d . . .
C14 C 0.37594(18) 0.02644(16) 1.38099(11) 0.0230(4) Uani 1 1 d . . .
H14 H 0.4143 0.0174 1.4151 0.028 Uiso 1 1 calc R B .
C12 C 0.25624(18) 0.17639(16) 1.43180(10) 0.0209(4) Uani 1 1 d . . .
C61 C 0.32061(18) 0.87741(16) 1.06888(11) 0.0225(4) Uani 1 1 d . . .
H61A H 0.2677 0.9277 1.0461 0.034 Uiso 1 1 calc R . .
H61B H 0.3869 0.8822 1.0464 0.034 Uiso 1 1 calc R . .
H61C H 0.3083 0.8899 1.1123 0.034 Uiso 1 1 calc R . .
C19 C 0.52927(17) 0.16214(16) 1.20468(11) 0.0214(4) Uani 1 1 d . . .
C46 C 0.51254(18) 0.62527(17) 1.26090(10) 0.0208(4) Uani 1 1 d . . .
H46 H 0.5828 0.5773 1.2635 0.025 Uiso 1 1 calc R A .
C21 C 0.46903(18) 0.08796(16) 1.13650(11) 0.0224(4) Uani 1 1 d . . .
H21 H 0.5319 0.0946 1.1064 0.027 Uiso 1 1 calc R A .
C51 C 0.31189(18) 0.51751(17) 1.42207(10) 0.0213(4) Uani 1 1 d . . .
C76 C -0.30435(19) 0.68780(19) 1.39046(11) 0.0263(4) Uani 1 1 d . . .
H76 H -0.2617 0.7279 1.3776 0.032 Uiso 1 1 calc R . .
C72 C -0.3323(2) 0.5431(2) 1.38994(12) 0.0302(5) Uani 1 1 d . . .
H72 H -0.3097 0.4800 1.3767 0.036 Uiso 1 1 calc R . .
C57 C -0.01411(17) 0.61940(16) 1.37306(10) 0.0188(4) Uani 1 1 d . . .
C29 C -0.00461(19) 0.07926(17) 1.36161(12) 0.0243(4) Uani 1 1 d . . .
H29A H 0.0560 0.0432 1.3340 0.036 Uiso 1 1 calc R . .
H29B H -0.0651 0.0880 1.3456 0.036 Uiso 1 1 calc R . .
H29C H -0.0074 0.0404 1.4052 0.036 Uiso 1 1 calc R . .
C53 C 0.17923(19) 0.69105(17) 1.42339(10) 0.0231(4) Uani 1 1 d . . .
H53 H 0.1593 0.6600 1.4686 0.028 Uiso 1 1 calc R B .
C31 C 0.4665(2) -0.01635(18) 1.13679(13) 0.0293(5) Uani 1 1 d . A .
H31A H 0.5254 -0.0683 1.1531 0.044 Uiso 1 1 calc R . .
H31B H 0.4684 -0.0225 1.0932 0.044 Uiso 1 1 calc R . .
H31C H 0.4043 -0.0249 1.1642 0.044 Uiso 1 1 calc R . .
C62 C 0.5153(2) 0.72947(18) 1.25984(11) 0.0252(4) Uani 1 1 d . A .
H62A H 0.4481 0.7797 1.2563 0.038 Uiso 1 1 calc R . .
H62B H 0.5650 0.7461 1.2232 0.038 Uiso 1 1 calc R . .
H62C H 0.5344 0.7295 1.2993 0.038 Uiso 1 1 calc R . .
C64 C -0.0093(2) 0.94277(16) 1.23341(11) 0.0245(4) Uani 1 1 d . . .
H64A H 0.0597 0.9367 1.2352 0.037 Uiso 1 1 calc R . .
H64B H -0.0561 0.9697 1.2704 0.037 Uiso 1 1 calc R . .
H64C H -0.0292 0.9884 1.1942 0.037 Uiso 1 1 calc R . .
O25 O 0.6635(2) 0.2005(2) 1.39371(18) 0.066(3) Uani 0.50 1 d PDU B 1
C25 C 0.31139(17) 0.34580(15) 1.05816(10) 0.0183(4) Uani 1 1 d . . .
C63 C 0.1786(2) 0.79551(18) 1.42480(12) 0.0271(5) Uani 1 1 d . B .
H63A H 0.2001 0.8281 1.3814 0.041 Uiso 1 1 calc R . .
H63B H 0.2254 0.7891 1.4521 0.041 Uiso 1 1 calc R . .
H63C H 0.1101 0.8364 1.4418 0.041 Uiso 1 1 calc R . .
C75 C -0.3974(2) 0.7224(2) 1.42991(13) 0.0345(6) Uani 1 1 d . . .
H75 H -0.4185 0.7852 1.4432 0.041 Uiso 1 1 calc R . .
N3 N 0.2586(2) 0.39798(18) 1.32328(10) 0.0316(5) Uani 1 1 d . . .
C30 C 0.3758(2) -0.07801(17) 1.37975(13) 0.0281(5) Uani 1 1 d . B .
H30A H 0.3443 -0.1060 1.4218 0.042 Uiso 1 1 calc R . .
H30B H 0.4457 -0.1224 1.3692 0.042 Uiso 1 1 calc R . .
H30C H 0.3374 -0.0725 1.3475 0.042 Uiso 1 1 calc R . .
C32 C 0.0897(2) 0.13752(18) 1.11756(12) 0.0260(5) Uani 1 1 d . . .
H32A H 0.1226 0.1180 1.0759 0.039 Uiso 1 1 calc R . .
H32B H 0.0191 0.1398 1.1265 0.039 Uiso 1 1 calc R . .
H32C H 0.1253 0.0882 1.1507 0.039 Uiso 1 1 calc R . .
C89 C 0.2515(2) 0.33489(19) 1.29114(12) 0.0298(5) Uani 1 1 d . . .
H89 H 0.2583 0.2677 1.3124 0.036 Uiso 1 1 calc R . .
C85 C 0.2491(2) 0.49219(19) 1.29192(13) 0.0293(5) Uani 1 1 d . . .
H85 H 0.2529 0.5384 1.3139 0.035 Uiso 1 1 calc R . .
C74 C -0.4583(2) 0.6628(3) 1.44918(13) 0.0390(7) Uani 1 1 d . . .
H74 H -0.5222 0.6844 1.4761 0.047 Uiso 1 1 calc R . .
C88 C 0.2352(3) 0.3616(2) 1.22972(14) 0.0376(6) Uani 1 1 d . . .
H88 H 0.2297 0.3144 1.2093 0.045 Uiso 1 1 calc R . .
C73 C -0.4262(2) 0.5723(3) 1.42930(13) 0.0374(6) Uani 1 1 d . . .
H73 H -0.4672 0.5305 1.4422 0.045 Uiso 1 1 calc R . .
C68 C -0.2728(2) 0.8308(2) 1.04121(14) 0.0347(6) Uani 1 1 d . . .
H68 H -0.2754 0.8968 1.0193 0.042 Uiso 1 1 calc R . .
C86 C 0.2341(3) 0.5258(2) 1.22944(13) 0.0359(6) Uani 1 1 d . . .
H86 H 0.2290 0.5929 1.2088 0.043 Uiso 1 1 calc R . .
C69 C -0.1880(2) 0.7660(2) 1.06682(15) 0.0362(6) Uani 1 1 d . . .
H69 H -0.1325 0.7887 1.0615 0.043 Uiso 1 1 calc R . .
C87 C 0.2269(3) 0.4591(2) 1.19764(14) 0.0490(9) Uani 1 1 d . . .
H87 H 0.2163 0.4797 1.1547 0.059 Uiso 1 1 calc R . .
C70 C 0.8037(3) 0.2409(4) 1.2164(2) 0.0220(8) Uani 0.50 1 d PD A 1
H70A H 0.7938 0.3020 1.2316 0.033 Uiso 0.50 1 calc PR A 1
H70B H 0.8760 0.2015 1.2094 0.033 Uiso 0.50 1 calc PR A 1
H70C H 0.7666 0.2005 1.2484 0.033 Uiso 0.50 1 calc PR A 1
C71 C 0.7225(4) 0.2442(4) 1.4101(2) 0.0272(9) Uani 0.50 1 d PD B 1
H71A H 0.7684 0.2633 1.3719 0.041 Uiso 0.50 1 calc PR B 1
H71B H 0.7621 0.1956 1.4417 0.041 Uiso 0.50 1 calc PR B 1
H71C H 0.6783 0.3041 1.4281 0.041 Uiso 0.50 1 calc PR B 1
O26A O 0.76445(14) 0.26968(13) 1.15429(10) 0.035(5) Uani 0.50 1 d PD A 2
O25A O 0.6635(2) 0.2005(2) 1.39371(18) 0.086(4) Uani 0.50 1 d PU B 2
O70A O 0.8178 0.2019 1.2565 0.050 Uiso 0.50 1 d PD C 2

loop_
_atom_site_aniso_label
_atom_site_aniso_U_11
_atom_site_aniso_U_22
_atom_site_aniso_U_33
_atom_site_aniso_U_23
_atom_site_aniso_U_13
_atom_site_aniso_U_12
Cu3 0.02458(13) 0.01937(11) 0.01544(10) -0.00578(8) 0.00181(9) -0.01372(10)
Cu7 0.01649(11) 0.01648(11) 0.01897(11) -0.00630(8) 0.00262(9) -0.00862(9)
Cu1 0.01785(11) 0.01779(11) 0.01883(11) -0.00491(8) -0.00099(9) -0.00963(9)
Cu8 0.01868(12) 0.01792(11) 0.01685(10) -0.00581(8) 0.00031(9) -0.01015(9)
Cu2 0.01907(12) 0.01648(11) 0.01900(11) -0.00605(8) 0.00216(9) -0.00966(9)
Cu4 0.02807(14) 0.02399(13) 0.02501(13) -0.00363(10) -0.00362(11) -0.01704(12)
Cu5 0.02278(13) 0.02245(13) 0.02764(13) -0.00076(10) -0.00601(10) -0.01369(11)
Cu6 0.01817(12) 0.01788(11) 0.02677(13) -0.00222(9) -0.00342(10) -0.00899(10)
O11 0.0190(7) 0.0176(6) 0.0205(7) -0.0049(5) 0.0014(5) -0.0109(6)
O24 0.0189(7) 0.0181(6) 0.0197(7) -0.0049(5) 0.0015(5) -0.0102(6)
O16 0.0171(6) 0.0174(6) 0.0172(6) -0.0060(5) 0.0019(5) -0.0090(5)
O2 0.0190(7) 0.0150(6) 0.0199(6) -0.0048(5) 0.0003(5) -0.0076(5)
O3 0.0215(7) 0.0185(7) 0.0184(6) -0.0073(5) 0.0022(5) -0.0107(6)
O14 0.0176(7) 0.0196(7) 0.0188(6) -0.0074(5) -0.0002(5) -0.0103(6)
O1 0.0209(7) 0.0189(7) 0.0181(6) -0.0045(5) -0.0021(5) -0.0106(6)
O18 0.0207(7) 0.0192(7) 0.0262(7) -0.0009(5) -0.0062(6) -0.0102(6)
O13 0.0170(7) 0.0188(6) 0.0206(7) -0.0063(5) 0.0021(5) -0.0104(6)
O17 0.0187(7) 0.0163(6) 0.0234(7) -0.0059(5) -0.0012(6) -0.0070(6)
O15 0.0180(7) 0.0186(6) 0.0170(6) -0.0063(5) 0.0006(5) -0.0095(5)
O20 0.0289(8) 0.0220(7) 0.0224(7) 0.0001(5) -0.0052(6) -0.0159(7)
O9 0.0195(7) 0.0191(7) 0.0275(8) -0.0046(6) 0.0023(6) -0.0104(6)
O4 0.0224(7) 0.0184(7) 0.0194(6) -0.0060(5) 0.0014(5) -0.0112(6)
O5 0.0268(8) 0.0212(7) 0.0202(7) -0.0055(5) -0.0027(6) -0.0147(6)
O19 0.0240(8) 0.0231(7) 0.0259(7) -0.0016(6) -0.0061(6) -0.0144(6)
C48 0.0266(10) 0.0243(10) 0.0211(9) -0.0029(7) -0.0064(8) -0.0166(9)
O12 0.0202(7) 0.0194(7) 0.0198(7) -0.0069(5) -0.0001(5) -0.0109(6)
O21 0.0303(8) 0.0263(8) 0.0179(7) -0.0022(5) -0.0024(6) -0.0189(7)
O23 0.0237(7) 0.0185(6) 0.0187(6) -0.0054(5) 0.0024(5) -0.0138(6)
O22 0.0274(8) 0.0216(7) 0.0142(6) -0.0054(5) 0.0034(5) -0.0160(6)
O8 0.0234(8) 0.0210(7) 0.0282(8) -0.0005(6) -0.0052(6) -0.0141(6)
O10 0.0190(7) 0.0183(7) 0.0247(7) -0.0078(5) 0.0039(6) -0.0098(6)
C45 0.0241(10) 0.0219(9) 0.0188(9) -0.0034(7) -0.0005(7) -0.0152(8)
O7 0.0254(8) 0.0225(7) 0.0273(8) -0.0015(6) -0.0064(6) -0.0133(7)
C9 0.0237(10) 0.0178(8) 0.0190(8) -0.0033(6) -0.0011(7) -0.0124(8)
C2 0.0205(9) 0.0193(9) 0.0209(9) -0.0088(7) -0.0008(7) -0.0107(8)
C5 0.0187(9) 0.0189(8) 0.0180(8) -0.0057(6) 0.0002(7) -0.0104(7)
O6 0.0257(8) 0.0232(7) 0.0250(7) -0.0008(6) -0.0059(6) -0.0145(6)
C23 0.0214(10) 0.0165(8) 0.0227(9) -0.0083(7) 0.0019(7) -0.0078(8)
C27 0.0249(10) 0.0206(9) 0.0183(8) -0.0091(7) 0.0033(7) -0.0144(8)
C13 0.0243(10) 0.0174(9) 0.0238(9) -0.0013(7) -0.0026(8) -0.0120(8)
C41 0.0166(8) 0.0176(8) 0.0168(8) -0.0042(6) 0.0002(6) -0.0100(7)
C59 0.0225(10) 0.0184(8) 0.0186(8) -0.0080(7) 0.0039(7) -0.0115(8)
C52 0.0298(11) 0.0242(10) 0.0176(8) -0.0056(7) -0.0027(8) -0.0174(9)
C58 0.0192(9) 0.0185(8) 0.0177(8) -0.0059(6) 0.0023(7) -0.0095(7)
C38 0.0156(8) 0.0172(8) 0.0179(8) -0.0036(6) 0.0002(7) -0.0088(7)
C6 0.0185(9) 0.0167(8) 0.0212(9) -0.0055(6) -0.0012(7) -0.0102(7)
C8 0.0236(10) 0.0181(9) 0.0227(9) -0.0038(7) -0.0014(8) -0.0113(8)
C20 0.0197(10) 0.0167(9) 0.0294(10) -0.0062(7) -0.0009(8) -0.0069(8)
C55 0.0268(10) 0.0214(9) 0.0181(8) -0.0081(7) 0.0028(7) -0.0153(8)
C15 0.0199(10) 0.0166(9) 0.0329(11) -0.0068(8) -0.0011(8) -0.0079(8)
C34 0.0181(9) 0.0149(8) 0.0191(8) -0.0054(6) 0.0011(7) -0.0082(7)
C42 0.0159(8) 0.0196(8) 0.0178(8) -0.0054(6) 0.0012(7) -0.0098(7)
C33 0.0196(9) 0.0162(8) 0.0200(8) -0.0056(6) -0.0001(7) -0.0097(7)
C22 0.0247(10) 0.0175(8) 0.0211(9) -0.0086(7) 0.0028(7) -0.0114(8)
C37 0.0158(8) 0.0178(8) 0.0171(8) -0.0057(6) 0.0005(6) -0.0078(7)
O27 0.0394(10) 0.0350(9) 0.0203(7) 0.0008(6) -0.0088(7) -0.0244(8)
C40 0.0201(9) 0.0193(9) 0.0194(8) -0.0054(7) -0.0004(7) -0.0115(8)
C39 0.0196(9) 0.0173(8) 0.0183(8) -0.0044(6) -0.0006(7) -0.0113(7)
C56 0.0265(10) 0.0196(9) 0.0169(8) -0.0070(6) 0.0023(7) -0.0145(8)
C3 0.0181(9) 0.0180(8) 0.0180(8) -0.0050(6) -0.0010(7) -0.0105(7)
C26 0.0207(9) 0.0194(9) 0.0188(8) -0.0087(7) 0.0010(7) -0.0103(8)
C16 0.0209(10) 0.0171(9) 0.0290(10) -0.0017(7) -0.0035(8) -0.0089(8)
C44 0.0183(9) 0.0184(9) 0.0223(9) -0.0024(7) -0.0023(7) -0.0103(7)
C1 0.0187(9) 0.0174(8) 0.0220(9) -0.0073(7) -0.0003(7) -0.0098(7)
C10 0.0230(10) 0.0178(8) 0.0183(8) -0.0041(6) 0.0011(7) -0.0119(8)
C7 0.0212(9) 0.0182(8) 0.0208(9) -0.0037(7) -0.0012(7) -0.0122(8)
C54 0.0252(10) 0.0181(8) 0.0188(8) -0.0076(6) 0.0038(7) -0.0131(8)
N1 0.0210(9) 0.0254(9) 0.0250(9) -0.0018(7) -0.0038(7) -0.0127(7)
C24 0.0207(9) 0.0198(9) 0.0214(9) -0.0100(7) 0.0042(7) -0.0094(8)
C60 0.0227(10) 0.0147(8) 0.0196(8) -0.0052(6) 0.0024(7) -0.0090(7)
C17 0.0192(9) 0.0210(9) 0.0277(10) -0.0017(7) -0.0046(8) -0.0096(8)
C67 0.0227(11) 0.0312(12) 0.0249(10) -0.0125(9) -0.0030(8) -0.0021(9)
C49 0.0250(10) 0.0234(9) 0.0209(9) -0.0025(7) -0.0062(8) -0.0154(8)
N2 0.0203(9) 0.0254(9) 0.0250(9) -0.0078(7) 0.0019(7) -0.0104(7)
C47 0.0295(11) 0.0244(10) 0.0195(9) -0.0032(7) -0.0037(8) -0.0177(9)
C36 0.0171(8) 0.0159(8) 0.0184(8) -0.0044(6) -0.0019(7) -0.0090(7)
C50 0.0283(11) 0.0249(10) 0.0205(9) -0.0024(7) -0.0074(8) -0.0166(9)
C28 0.0239(10) 0.0219(9) 0.0215(9) -0.0095(7) 0.0017(7) -0.0146(8)
C18 0.0202(10) 0.0181(9) 0.0305(11) -0.0039(7) -0.0027(8) -0.0095(8)
C65 0.0209(10) 0.0260(10) 0.0237(10) -0.0083(8) 0.0017(8) -0.0124(8)
C11 0.0257(10) 0.0210(9) 0.0205(9) -0.0044(7) -0.0019(8) -0.0140(8)
C35 0.0143(8) 0.0157(8) 0.0189(8) -0.0036(6) 0.0005(6) -0.0070(7)
C66 0.0178(10) 0.0349(12) 0.0255(10) -0.0112(9) -0.0003(8) -0.0102(9)
C43 0.0189(9) 0.0182(8) 0.0194(8) -0.0047(6) 0.0018(7) -0.0109(7)
O26 0.015(6) 0.010(4) 0.056(10) -0.006(4) -0.006(6) 0.001(4)
C4 0.0160(8) 0.0154(8) 0.0202(8) -0.0055(6) 0.0001(7) -0.0084(7)
C14 0.0220(10) 0.0182(9) 0.0290(10) -0.0009(7) -0.0034(8) -0.0097(8)
C12 0.0244(10) 0.0200(9) 0.0216(9) -0.0013(7) -0.0031(8) -0.0134(8)
C61 0.0221(10) 0.0187(9) 0.0290(10) -0.0042(7) -0.0006(8) -0.0117(8)
C19 0.0187(9) 0.0187(9) 0.0262(10) -0.0033(7) 0.0005(8) -0.0091(8)
C46 0.0246(10) 0.0213(9) 0.0219(9) -0.0029(7) -0.0037(8) -0.0146(8)
C21 0.0232(10) 0.0174(9) 0.0265(10) -0.0094(7) 0.0024(8) -0.0074(8)
C51 0.0294(11) 0.0266(10) 0.0174(8) -0.0042(7) -0.0041(8) -0.0198(9)
C76 0.0255(11) 0.0258(11) 0.0246(10) -0.0067(8) -0.0017(8) -0.0057(9)
C72 0.0314(12) 0.0395(14) 0.0264(11) -0.0070(9) -0.0009(9) -0.0214(11)
C57 0.0219(9) 0.0192(9) 0.0182(8) -0.0075(7) 0.0042(7) -0.0123(8)
C29 0.0290(11) 0.0188(9) 0.0303(11) -0.0052(8) -0.0036(9) -0.0143(9)
C53 0.0340(12) 0.0245(10) 0.0188(9) -0.0077(7) 0.0003(8) -0.0196(9)
C31 0.0332(13) 0.0184(10) 0.0379(13) -0.0112(9) 0.0010(10) -0.0112(9)
C62 0.0332(12) 0.0258(10) 0.0250(10) -0.0039(8) -0.0042(9) -0.0201(10)
C64 0.0317(12) 0.0163(9) 0.0266(10) -0.0078(7) 0.0019(9) -0.0114(9)
O25 0.065(4) 0.029(3) 0.130(7) 0.027(4) -0.090(5) -0.024(3)
C25 0.0235(10) 0.0171(8) 0.0173(8) -0.0064(6) 0.0017(7) -0.0113(8)
C63 0.0387(13) 0.0260(11) 0.0261(10) -0.0106(8) -0.0001(9) -0.0212(10)
C75 0.0270(12) 0.0400(14) 0.0260(11) -0.0113(10) -0.0016(9) 0.0019(11)
N3 0.0461(14) 0.0320(11) 0.0251(9) -0.0028(8) -0.0088(9) -0.0222(10)
C30 0.0290(12) 0.0173(9) 0.0376(13) -0.0013(8) -0.0025(10) -0.0119(9)
C32 0.0328(12) 0.0230(10) 0.0291(11) -0.0112(8) 0.0020(9) -0.0175(9)
C89 0.0413(14) 0.0252(11) 0.0269(11) -0.0025(8) -0.0063(10) -0.0170(11)
C85 0.0383(14) 0.0263(11) 0.0300(11) -0.0065(9) -0.0087(10) -0.0156(10)
C74 0.0203(11) 0.068(2) 0.0221(11) -0.0091(12) -0.0030(9) -0.0074(13)
C88 0.064(2) 0.0253(12) 0.0311(12) -0.0061(9) -0.0154(13) -0.0178(13)
C73 0.0286(13) 0.068(2) 0.0234(11) -0.0058(12) -0.0001(9) -0.0292(14)
C68 0.0394(15) 0.0288(12) 0.0366(13) 0.0027(10) -0.0129(11) -0.0139(11)
C86 0.0606(19) 0.0212(11) 0.0289(12) -0.0029(9) -0.0131(12) -0.0145(12)
C69 0.0350(14) 0.0344(13) 0.0434(15) 0.0113(11) -0.0144(12) -0.0233(12)
C87 0.099(3) 0.0259(12) 0.0289(13) -0.0025(10) -0.0262(16) -0.0204(16)
C70 0.0150(17) 0.034(2) 0.0174(17) 0.0048(15) -0.0060(14) -0.0124(17)
C71 0.0175(19) 0.041(3) 0.029(2) -0.0102(19) -0.0098(17) -0.0101(19)
O26A 0.035(9) 0.035(7) 0.035(8) -0.006(5) -0.006(6) -0.012(6)
O25A 0.086(7) 0.086(7) 0.086(7) -0.016(6) -0.015(5) -0.029(6)

loop_
_atom_type_symbol
_atom_type_description
_atom_type_scat_dispersion_real
_atom_type_scat_dispersion_imag
_atom_type_scat_source
C C 0.0033 0.0016 'International Tables Vol C Tables 4.2.6.8 and 6.1.1.4'
H H 0.0000 0.0000 'International Tables Vol C Tables 4.2.6.8 and 6.1.1.4'
N N 0.0061 0.0033 'International Tables Vol C Tables 4.2.6.8 and 6.1.1.4'
O O 0.0106 0.0060 'International Tables Vol C Tables 4.2.6.8 and 6.1.1.4'
Cu Cu 0.3201 1.2651 'International Tables Vol C Tables 4.2.6.8 and 6.1.1.4'

loop_
_geom_angle_atom_site_label_1
_geom_angle_atom_site_label_2
_geom_angle_atom_site_label_3
_geom_angle
_geom_angle_site_symmetry_1
_geom_angle_site_symmetry_3
O23 Cu3 O4 94.24(7) . .
O23 Cu3 O5 156.73(7) . .
O4 Cu3 O5 85.84(7) . .
O23 Cu3 O22 84.86(7) . .
O4 Cu3 O22 177.64(6) . .
O5 Cu3 O22 94.13(7) . .
O23 Cu3 O22 99.72(6) . 2_568
O4 Cu3 O22 96.81(6) . 2_568
O5 Cu3 O22 103.38(6) . 2_568
O22 Cu3 O22 85.50(6) . 2_568
O10 Cu7 O16 177.10(6) . .
O10 Cu7 O11 85.40(7) . .
O16 Cu7 O11 94.11(6) . .
O10 Cu7 O17 94.69(7) . .
O16 Cu7 O17 84.53(6) . .
O11 Cu7 O17 154.70(6) . .
O10 Cu7 O16 94.45(6) . 2_667
O16 Cu7 O16 88.37(6) . 2_667
O11 Cu7 O16 113.99(6) . 2_667
O17 Cu7 O16 91.26(6) . 2_667
O10 Cu7 Cu7 134.40(5) . 2_667
O16 Cu7 Cu7 48.41(4) . 2_667
O11 Cu7 Cu7 110.50(5) . 2_667
O17 Cu7 Cu7 87.43(5) . 2_667
O16 Cu7 Cu7 39.95(4) 2_667 2_667
O13 Cu1 O1 168.78(7) . .
O13 Cu1 O2 92.27(6) . .
O1 Cu1 O2 84.38(6) . .
O13 Cu1 O14 83.20(6) . .
O1 Cu1 O14 93.80(6) . .
O2 Cu1 O14 147.13(7) . .
O13 Cu1 N1 91.40(7) . .
O1 Cu1 N1 99.83(7) . .
O2 Cu1 N1 108.53(7) . .
O14 Cu1 N1 104.13(7) . .
O12 Cu8 O14 92.38(6) . .
O12 Cu8 O11 85.07(6) . .
O14 Cu8 O11 144.99(6) . .
O12 Cu8 O15 169.21(6) . .
O14 Cu8 O15 84.42(6) . .
O11 Cu8 O15 91.64(6) . .
O12 Cu8 O27 95.82(7) . .
O14 Cu8 O27 103.79(7) . .
O11 Cu8 O27 111.20(7) . .
O15 Cu8 O27 94.95(6) . .
O24 Cu2 O3 168.52(7) . .
O24 Cu2 O2 92.90(6) . .
O3 Cu2 O2 84.37(6) . .
O24 Cu2 O23 83.77(6) . .
O3 Cu2 O23 92.47(6) . .
O2 Cu2 O23 147.16(7) . .
O24 Cu2 N2 95.23(7) . .
O3 Cu2 N2 95.93(7) . .
O2 Cu2 N2 117.35(7) . .
O23 Cu2 N2 95.49(7) . .
O5 Cu4 O6 85.35(7) . .
O5 Cu4 O20 169.50(7) . .
O6 Cu4 O20 95.89(7) . .
O5 Cu4 O21 95.90(7) . .
O6 Cu4 O21 169.98(7) . .
O20 Cu4 O21 84.71(7) . .
O19 Cu5 O20 84.99(7) . .
O19 Cu5 O8 94.77(7) . .
O20 Cu5 O8 152.52(7) . .
O19 Cu5 O7 174.50(7) . .
O20 Cu5 O7 93.55(7) . .
O8 Cu5 O7 84.08(7) . .
O19 Cu5 O25 96.59(9) . .
O20 Cu5 O25 106.61(12) . .
O8 Cu5 O25 100.72(12) . .
O7 Cu5 O25 88.91(9) . .
O17 Cu6 O18 85.14(7) . .
O17 Cu6 O9 93.01(7) . .
O18 Cu6 O9 172.43(7) . .
O17 Cu6 O8 151.09(7) . .
O18 Cu6 O8 93.34(7) . .
O9 Cu6 O8 84.72(7) . .
O17 Cu6 O26 108.96(7) . .
O18 Cu6 O26 90.86(7) . .
O9 Cu6 O26 96.68(7) . .
O8 Cu6 O26 99.92(7) . .
C25 O11 Cu7 105.96(13) . .
C25 O11 Cu8 106.85(13) . .
Cu7 O11 Cu8 136.37(8) . .
C58 O24 Cu2 110.32(13) . .
C42 O16 Cu7 107.89(12) . .
C42 O16 Cu7 112.41(11) . 2_667
Cu7 O16 Cu7 91.63(6) . 2_667
C4 O2 Cu2 107.33(12) . .
C4 O2 Cu1 106.88(12) . .
Cu2 O2 Cu1 135.80(8) . .
C5 O3 Cu2 108.91(12) . .
C36 O14 Cu8 107.45(12) . .
C36 O14 Cu1 107.76(12) . .
Cu8 O14 Cu1 135.26(8) . .
C3 O1 Cu1 108.53(12) . .
C44 O18 Cu6 108.12(13) . .
C35 O13 Cu1 110.67(12) . .
C43 O17 Cu6 107.15(13) . .
C43 O17 Cu7 106.19(13) . .
Cu6 O17 Cu7 133.18(8) . .
C37 O15 Cu8 108.55(11) . .
C50 O20 Cu4 104.68(14) . .
C50 O20 Cu5 107.05(13) . .
Cu4 O20 Cu5 128.66(9) . .
C19 O9 Cu6 108.54(14) . .
C10 O4 Cu3 107.68(13) . .
C11 O5 Cu4 104.64(13) . .
C11 O5 Cu3 105.56(14) . .
Cu4 O5 Cu3 127.00(8) . .
C49 O19 Cu5 108.56(13) . .
C47 C48 C49 117.4(2) . .
C47 C48 C46 122.7(2) . .
C49 C48 C46 119.8(2) . .
C26 O12 Cu8 109.31(12) . .
C51 O21 Cu4 106.36(14) . .
C57 O23 Cu3 106.70(14) . .
C57 O23 Cu2 108.10(13) . .
Cu3 O23 Cu2 134.46(8) . .
C56 O22 Cu3 107.51(13) . .
C56 O22 Cu3 118.30(13) . 2_568
Cu3 O22 Cu3 94.50(6) . 2_568
C18 O8 Cu5 107.54(14) . .
C18 O8 Cu6 107.05(14) . .
Cu5 O8 Cu6 133.39(9) . .
C24 O10 Cu7 108.15(13) . .
C44 C45 C40 117.3(2) . .
C44 C45 C46 119.4(2) . .
C40 C45 C46 123.3(2) . .
C17 O7 Cu5 108.60(13) . .
C10 C9 C8 117.5(2) . .
C10 C9 C7 119.1(2) . .
C8 C9 C7 123.23(19) . .
C3 C2 C1 117.52(18) . .
C3 C2 C28 120.02(19) . .
C1 C2 C28 122.34(19) . .
O3 C5 C4 115.06(18) . .
O3 C5 C6 123.86(18) . .
C4 C5 C6 121.06(19) . .
C12 O6 Cu4 105.97(14) . .
C24 C23 C22 116.8(2) . .
C24 C23 C21 119.8(2) . .
C22 C23 C21 123.22(19) . .
C26 C27 C22 117.4(2) . .
C26 C27 C28 120.2(2) . .
C22 C27 C28 122.32(18) . .
C8 C13 C12 117.2(2) . .
C8 C13 C14 122.6(2) . .
C12 C13 C14 119.9(2) . .
C42 C41 C40 117.48(19) . .
C42 C41 C39 118.94(18) . .
C40 C41 C39 123.41(18) . .
C58 C59 C54 117.3(2) . .
C58 C59 C60 119.5(2) . .
C54 C59 C60 123.06(18) . .
C51 C52 C47 116.8(2) . .
C51 C52 C53 120.23(19) . .
C47 C52 C53 122.7(2) . .
O24 C58 C57 115.25(17) . .
O24 C58 C59 124.11(19) . .
C57 C58 C59 120.6(2) . .
C37 C38 C33 116.96(18) . .
C37 C38 C39 120.67(18) . .
C33 C38 C39 122.19(18) . .
C1 C6 C5 116.89(19) . .
C1 C6 C7 123.00(18) . .
C5 C6 C7 120.08(18) . .
C9 C8 C13 123.3(2) . .
C9 C8 H8 118.4 . .
C13 C8 H8 118.4 . .
C15 C20 C19 117.3(2) . .
C15 C20 C21 122.4(2) . .
C19 C20 C21 120.2(2) . .
C54 C55 C56 117.1(2) . .
C54 C55 C53 123.28(18) . .
C56 C55 C53 119.5(2) . .
C20 C15 C16 123.4(2) . .
C20 C15 H15 118.3 . .
C16 C15 H15 118.3 . .
C33 C34 C35 117.33(18) . .
C33 C34 C60 122.34(18) . .
C35 C34 C60 120.26(18) . .
O16 C42 C43 115.52(18) . .
O16 C42 C41 123.89(19) . .
C43 C42 C41 120.53(19) . .
C34 C33 C38 123.21(18) . .
C34 C33 H33 118.4 . .
C38 C33 H33 118.4 . .
C27 C22 C23 123.13(19) . .
C27 C22 H22 118.4 . .
C23 C22 H22 118.4 . .
C36 C37 C38 121.80(18) . .
C36 C37 O15 114.56(17) . .
C38 C37 O15 123.61(17) . .
C45 C40 C41 122.93(19) . .
C45 C40 H40 118.5 . .
C41 C40 H40 118.5 . .
C41 C39 C38 109.69(16) . .
C41 C39 C61 113.84(17) . .
C38 C39 C61 113.04(17) . .
C41 C39 H39 106.6 . .
C38 C39 H39 106.6 . .
C61 C39 H39 106.6 . .
O22 C56 C57 114.83(17) . .
O22 C56 C55 123.8(2) . .
C57 C56 C55 121.3(2) . .
O1 C3 C4 115.68(18) . .
O1 C3 C2 123.86(18) . .
C4 C3 C2 120.41(19) . .
C25 C26 O12 115.37(18) . .
C25 C26 C27 120.9(2) . .
O12 C26 C27 123.75(19) . .
C15 C16 C17 117.1(2) . .
C15 C16 C14 122.9(2) . .
C17 C16 C14 120.0(2) . .
O18 C44 C43 114.86(19) . .
O18 C44 C45 124.4(2) . .
C43 C44 C45 120.7(2) . .
C6 C1 C2 123.48(19) . .
C6 C1 H1 118.3 . .
C2 C1 H1 118.3 . .
O4 C10 C11 115.63(19) . .
O4 C10 C9 124.0(2) . .
C11 C10 C9 120.2(2) . .
C9 C7 C29 112.89(19) . .
C9 C7 C6 111.24(16) . .
C29 C7 C6 113.12(18) . .
C9 C7 H7 106.3 . .
C29 C7 H7 106.3 . .
C6 C7 H7 106.3 . .
C55 C54 C59 123.19(19) . .
C55 C54 H54 118.4 . .
C59 C54 H54 118.4 . .
C69 N1 C65 117.6(2) . .
C69 N1 Cu1 117.76(17) . .
C65 N1 Cu1 124.29(16) . .
O10 C24 C25 115.38(18) . .
O10 C24 C23 123.5(2) . .
C25 C24 C23 121.1(2) . .
C64 C60 C59 113.01(18) . .
C64 C60 C34 112.93(17) . .
C59 C60 C34 110.85(17) . .
C64 C60 H60 106.5 . .
C59 C60 H60 106.5 . .
C34 C60 H60 106.5 . .
O7 C17 C18 114.91(19) . .
O7 C17 C16 124.2(2) . .
C18 C17 C16 120.8(2) . .
C68 C67 C66 118.8(2) . .
C68 C67 H67 120.6 . .
C66 C67 H67 120.6 . .
O19 C49 C50 115.09(19) . .
O19 C49 C48 124.52(19) . .
C50 C49 C48 120.3(2) . .
C72 N2 C76 117.7(2) . .
C72 N2 Cu2 123.13(18) . .
C76 N2 Cu2 118.32(16) . .
C48 C47 C52 123.5(2) . .
C48 C47 H47 118.3 . .
C52 C47 H47 118.3 . .
O14 C36 C37 120.54(18) . .
O14 C36 C35 119.70(17) . .
C37 C36 C35 119.62(18) . .
O20 C50 C51 119.69(19) . .
O20 C50 C49 119.1(2) . .
C51 C50 C49 120.8(2) . .
C2 C28 C27 109.00(17) . .
C2 C28 C32 113.10(17) . .
C27 C28 C32 113.87(19) . .
C2 C28 H28 106.8 . .
C27 C28 H28 106.8 . .
C32 C28 H28 106.8 . .
O8 C18 C17 119.6(2) . .
O8 C18 C19 119.79(19) . .
C17 C18 C19 120.5(2) . .
N1 C65 C66 122.9(2) . .
N1 C65 H65 118.6 . .
C66 C65 H65 118.6 . .
O5 C11 C12 118.6(2) . .
O5 C11 C10 119.5(2) . .
C12 C11 C10 121.4(2) . .
O13 C35 C36 115.20(17) . .
O13 C35 C34 123.69(18) . .
C36 C35 C34 121.08(18) . .
C65 C66 C67 118.9(2) . .
C65 C66 H66 120.5 . .
C67 C66 H66 120.5 . .
O17 C43 C42 119.11(19) . .
O17 C43 C44 119.70(19) . .
C42 C43 C44 121.04(19) . .
C70 O26 Cu6 107.4(2) . .
O2 C4 C5 119.69(18) . .
O2 C4 C3 119.62(18) . .
C5 C4 C3 120.59(18) . .
C13 C14 C30 113.06(19) . .
C13 C14 C16 110.85(18) . .
C30 C14 C16 112.4(2) . .
C13 C14 H14 106.7 . .
C30 C14 H14 106.7 . .
C16 C14 H14 106.7 . .
O6 C12 C11 115.16(19) . .
O6 C12 C13 124.2(2) . .
C11 C12 C13 120.3(2) . .
C39 C61 H61A 109.5 . .
C39 C61 H61B 109.5 . .
H61A C61 H61B 109.5 . .
C39 C61 H61C 109.5 . .
H61A C61 H61C 109.5 . .
H61B C61 H61C 109.5 . .
O9 C19 C18 115.08(19) . .
O9 C19 C20 124.0(2) . .
C18 C19 C20 120.9(2) . .
C48 C46 C62 113.29(19) . .
C48 C46 C45 110.64(17) . .
C62 C46 C45 113.22(18) . .
C48 C46 H46 106.4 . .
C62 C46 H46 106.4 . .
C45 C46 H46 106.4 . .
C23 C21 C20 110.76(18) . .
C23 C21 C31 112.5(2) . .
C20 C21 C31 113.3(2) . .
C23 C21 H21 106.6 . .
C20 C21 H21 106.6 . .
C31 C21 H21 106.6 . .
O21 C51 C50 114.10(19) . .
O21 C51 C52 124.3(2) . .
C50 C51 C52 121.3(2) . .
N2 C76 C75 122.6(3) . .
N2 C76 H76 118.7 . .
C75 C76 H76 118.7 . .
N2 C72 C73 123.0(3) . .
N2 C72 H72 118.5 . .
C73 C72 H72 118.5 . .
O23 C57 C56 120.08(19) . .
O23 C57 C58 119.32(19) . .
C56 C57 C58 120.49(18) . .
C7 C29 H29A 109.5 . .
C7 C29 H29B 109.5 . .
H29A C29 H29B 109.5 . .
C7 C29 H29C 109.5 . .
H29A C29 H29C 109.5 . .
H29B C29 H29C 109.5 . .
C63 C53 C55 112.9(2) . .
C63 C53 C52 113.35(19) . .
C55 C53 C52 110.34(17) . .
C63 C53 H53 106.6 . .
C55 C53 H53 106.6 . .
C52 C53 H53 106.6 . .
C21 C31 H31A 109.5 . .
C21 C31 H31B 109.5 . .
H31A C31 H31B 109.5 . .
C21 C31 H31C 109.5 . .
H31A C31 H31C 109.5 . .
H31B C31 H31C 109.5 . .
C46 C62 H62A 109.5 . .
C46 C62 H62B 109.5 . .
H62A C62 H62B 109.5 . .
C46 C62 H62C 109.5 . .
H62A C62 H62C 109.5 . .
H62B C62 H62C 109.5 . .
C60 C64 H64A 109.5 . .
C60 C64 H64B 109.5 . .
H64A C64 H64B 109.5 . .
C60 C64 H64C 109.5 . .
H64A C64 H64C 109.5 . .
H64B C64 H64C 109.5 . .
C71 O25 Cu5 125.3(3) . .
O11 C25 C26 120.1(2) . .
O11 C25 C24 119.10(19) . .
C26 C25 C24 120.70(19) . .
C53 C63 H63A 109.5 . .
C53 C63 H63B 109.5 . .
H63A C63 H63B 109.5 . .
C53 C63 H63C 109.5 . .
H63A C63 H63C 109.5 . .
H63B C63 H63C 109.5 . .
C74 C75 C76 118.3(3) . .
C74 C75 H75 120.9 . .
C76 C75 H75 120.9 . .
C85 N3 C89 116.7(2) . .
C14 C30 H30A 109.5 . .
C14 C30 H30B 109.5 . .
H30A C30 H30B 109.5 . .
C14 C30 H30C 109.5 . .
H30A C30 H30C 109.5 . .
H30B C30 H30C 109.5 . .
C28 C32 H32A 109.5 . .
C28 C32 H32B 109.5 . .
H32A C32 H32B 109.5 . .
C28 C32 H32C 109.5 . .
H32A C32 H32C 109.5 . .
H32B C32 H32C 109.5 . .
N3 C89 C88 123.9(2) . .
N3 C89 H89 118.1 . .
C88 C89 H89 118.1 . .
N3 C85 C86 123.7(2) . .
N3 C85 H85 118.2 . .
C86 C85 H85 118.2 . .
C73 C74 C75 119.7(3) . .
C73 C74 H74 120.1 . .
C75 C74 H74 120.1 . .
C89 C88 C87 118.7(3) . .
C89 C88 H88 120.7 . .
C87 C88 H88 120.7 . .
C74 C73 C72 118.6(3) . .
C74 C73 H73 120.7 . .
C72 C73 H73 120.7 . .
C67 C68 C69 119.0(2) . .
C67 C68 H68 120.5 . .
C69 C68 H68 120.5 . .
C85 C86 C87 118.3(2) . .
C85 C86 H86 120.8 . .
C87 C86 H86 120.8 . .
N1 C69 C68 122.7(2) . .
N1 C69 H69 118.6 . .
C68 C69 H69 118.6 . .
C86 C87 C88 118.7(3) . .
C86 C87 H87 120.6 . .
C88 C87 H87 120.6 . .

loop_
_geom_bond_atom_site_label_1
_geom_bond_atom_site_label_2
_geom_bond_distance
_geom_bond_site_symmetry_2
Cu3 O23 1.9471(17) .
Cu3 O4 1.9497(15) .
Cu3 O5 1.9570(18) .
Cu3 O22 1.9792(15) .
Cu3 O22 2.2618(15) 2_568
Cu7 O10 1.9359(15) .
Cu7 O16 1.9566(15) .
Cu7 O11 1.9674(16) .
Cu7 O17 1.9767(16) .
Cu7 O16 2.2789(14) 2_667
Cu7 Cu7 3.0455(5) 2_667
Cu1 O13 1.9711(15) .
Cu1 O1 1.9746(15) .
Cu1 O2 2.0004(15) .
Cu1 O14 2.0226(15) .
Cu1 N1 2.148(2) .
Cu8 O12 1.9601(15) .
Cu8 O14 1.9803(15) .
Cu8 O11 1.9836(16) .
Cu8 O15 1.9855(15) .
Cu8 O27 2.1421(17) .
Cu2 O24 1.9675(15) .
Cu2 O3 1.9720(15) .
Cu2 O2 1.9816(15) .
Cu2 O23 2.0054(16) .
Cu2 N2 2.162(2) .
Cu4 O5 1.9382(17) .
Cu4 O6 1.9473(17) .
Cu4 O20 1.9475(17) .
Cu4 O21 1.9625(17) .
Cu5 O19 1.9584(16) .
Cu5 O20 1.9609(18) .
Cu5 O8 1.9694(18) .
Cu5 O7 1.9830(16) .
Cu5 O25 2.194(3) .
Cu6 O17 1.9536(16) .
Cu6 O18 1.9686(16) .
Cu6 O9 1.9707(16) .
Cu6 O8 1.9710(16) .
Cu6 O26 2.2175(19) .
O11 C25 1.374(2) .
O24 C58 1.382(3) .
O16 C42 1.379(3) .
O16 Cu7 2.2789(14) 2_667
O2 C4 1.365(2) .
O3 C5 1.381(2) .
O14 C36 1.357(2) .
O1 C3 1.384(2) .
O18 C44 1.385(3) .
O13 C35 1.376(2) .
O17 C43 1.370(3) .
O15 C37 1.397(2) .
O20 C50 1.374(3) .
O9 C19 1.383(3) .
O4 C10 1.370(3) .
O5 C11 1.378(3) .
O19 C49 1.374(3) .
C48 C47 1.401(3) .
C48 C49 1.401(3) .
C48 C46 1.527(3) .
O12 C26 1.385(3) .
O21 C51 1.386(3) .
O23 C57 1.364(2) .
O22 C56 1.382(3) .
O22 Cu3 2.2618(15) 2_568
O8 C18 1.369(3) .
O10 C24 1.383(3) .
C45 C44 1.399(3) .
C45 C40 1.403(3) .
C45 C46 1.534(3) .
O7 C17 1.385(3) .
C9 C10 1.402(3) .
C9 C8 1.403(3) .
C9 C7 1.528(3) .
C2 C3 1.400(3) .
C2 C1 1.405(3) .
C2 C28 1.526(3) .
C5 C4 1.392(3) .
C5 C6 1.403(3) .
O6 C12 1.378(3) .
C23 C24 1.399(3) .
C23 C22 1.406(3) .
C23 C21 1.524(3) .
C27 C26 1.396(3) .
C27 C22 1.402(3) .
C27 C28 1.527(3) .
C13 C8 1.403(3) .
C13 C12 1.407(3) .
C13 C14 1.527(3) .
C41 C42 1.399(3) .
C41 C40 1.409(3) .
C41 C39 1.525(3) .
C59 C58 1.399(3) .
C59 C54 1.409(3) .
C59 C60 1.531(3) .
C52 C51 1.393(3) .
C52 C47 1.410(3) .
C52 C53 1.533(3) .
C58 C57 1.393(3) .
C38 C37 1.396(3) .
C38 C33 1.403(3) .
C38 C39 1.525(3) .
C6 C1 1.400(3) .
C6 C7 1.533(3) .
C8 H8 0.9500 .
C20 C15 1.397(3) .
C20 C19 1.398(3) .
C20 C21 1.525(3) .
C55 C54 1.398(3) .
C55 C56 1.401(3) .
C55 C53 1.530(3) .
C15 C16 1.399(3) .
C15 H15 0.9500 .
C34 C33 1.402(3) .
C34 C35 1.403(3) .
C34 C60 1.531(3) .
C42 C43 1.384(3) .
C33 H33 0.9500 .
C22 H22 0.9500 .
C37 C36 1.392(3) .
C40 H40 0.9500 .
C39 C61 1.533(3) .
C39 H39 1.0000 .
C56 C57 1.384(3) .
C3 C4 1.393(3) .
C26 C25 1.382(3) .
C16 C17 1.406(3) .
C16 C14 1.535(3) .
C44 C43 1.390(3) .
C1 H1 0.9500 .
C10 C11 1.388(3) .
C7 C29 1.529(3) .
C7 H7 1.0000 .
C54 H54 0.9500 .
N1 C69 1.343(3) .
N1 C65 1.346(3) .
C24 C25 1.385(3) .
C60 C64 1.530(3) .
C60 H60 1.0000 .
C17 C18 1.385(3) .
C67 C68 1.375(4) .
C67 C66 1.387(4) .
C67 H67 0.9500 .
C49 C50 1.394(3) .
N2 C72 1.335(3) .
N2 C76 1.349(3) .
C47 H47 0.9500 .
C36 C35 1.392(3) .
C50 C51 1.387(3) .
C28 C32 1.531(3) .
C28 H28 1.0000 .
C18 C19 1.388(3) .
C65 C66 1.380(3) .
C65 H65 0.9500 .
C11 C12 1.388(3) .
C66 H66 0.9500 .
O26 C70 1.516(4) .
C14 C30 1.531(3) .
C14 H14 1.0000 .
C61 H61A 0.9800 .
C61 H61B 0.9800 .
C61 H61C 0.9800 .
C46 C62 1.529(3) .
C46 H46 1.0000 .
C21 C31 1.534(3) .
C21 H21 1.0000 .
C76 C75 1.393(4) .
C76 H76 0.9500 .
C72 C73 1.390(4) .
C72 H72 0.9500 .
C29 H29A 0.9800 .
C29 H29B 0.9800 .
C29 H29C 0.9800 .
C53 C63 1.529(3) .
C53 H53 1.0000 .
C31 H31A 0.9800 .
C31 H31B 0.9800 .
C31 H31C 0.9800 .
C62 H62A 0.9800 .
C62 H62B 0.9800 .
C62 H62C 0.9800 .
C64 H64A 0.9800 .
C64 H64B 0.9800 .
C64 H64C 0.9800 .
O25 C71 1.397(5) .
C63 H63A 0.9800 .
C63 H63B 0.9800 .
C63 H63C 0.9800 .
C75 C74 1.380(5) .
C75 H75 0.9500 .
N3 C85 1.342(3) .
N3 C89 1.344(3) .
C30 H30A 0.9800 .
C30 H30B 0.9800 .
C30 H30C 0.9800 .
C32 H32A 0.9800 .
C32 H32B 0.9800 .
C32 H32C 0.9800 .
C89 C88 1.365(4) .
C89 H89 0.9500 .
C85 C86 1.382(4) .
C85 H85 0.9500 .
C74 C73 1.372(5) .
C74 H74 0.9500 .
C88 C87 1.390(4) .
C88 H88 0.9500 .
C73 H73 0.9500 .
C68 C69 1.388(4) .
C68 H68 0.9500 .
C86 C87 1.384(4) .
C86 H86 0.9500 .
C69 H69 0.9500 .
C87 H87 0.9500 .
C70 H70A 0.9800 .
C70 H70B 0.9800 .
C70 H70C 0.9800 .
C71 H71A 0.9800 .
C71 H71B 0.9800 .
C71 H71C 0.9800 .

loop_
_geom_torsion_atom_site_label_1
_geom_torsion_atom_site_label_2
_geom_torsion_atom_site_label_3
_geom_torsion_atom_site_label_4
_geom_torsion
_geom_torsion_site_symmetry_1
_geom_torsion_site_symmetry_4
O10 Cu7 O11 C25 20.06(12) . .
O16 Cu7 O11 C25 -157.07(12) . .
O17 Cu7 O11 C25 -71.18(19) . .
O16 Cu7 O11 C25 112.89(12) 2_667 .
Cu7 Cu7 O11 C25 156.05(11) 2_667 .
O10 Cu7 O11 Cu8 157.53(12) . .
O16 Cu7 O11 Cu8 -19.60(12) . .
O17 Cu7 O11 Cu8 66.3(2) . .
O16 Cu7 O11 Cu8 -109.64(11) 2_667 .
Cu7 Cu7 O11 Cu8 -66.47(12) 2_667 .
O12 Cu8 O11 C25 -14.43(13) . .
O14 Cu8 O11 C25 72.67(16) . .
O15 Cu8 O11 C25 155.28(13) . .
O27 Cu8 O11 C25 -108.77(13) . .
O12 Cu8 O11 Cu7 -151.66(12) . .
O14 Cu8 O11 Cu7 -64.56(16) . .
O15 Cu8 O11 Cu7 18.05(12) . .
O27 Cu8 O11 Cu7 114.00(11) . .
O3 Cu2 O24 C58 -55.2(4) . .
O2 Cu2 O24 C58 -131.07(13) . .
O23 Cu2 O24 C58 16.15(13) . .
N2 Cu2 O24 C58 111.12(13) . .
O10 Cu7 O16 C42 51.7(14) . .
O11 Cu7 O16 C42 131.86(12) . .
O17 Cu7 O16 C42 -22.78(12) . .
O16 Cu7 O16 C42 -114.20(13) 2_667 .
Cu7 Cu7 O16 C42 -114.20(13) 2_667 .
O10 Cu7 O16 Cu7 165.9(14) . 2_667
O11 Cu7 O16 Cu7 -113.93(6) . 2_667
O17 Cu7 O16 Cu7 91.42(6) . 2_667
O16 Cu7 O16 Cu7 0.0 2_667 2_667
O24 Cu2 O2 C4 151.97(13) . .
O3 Cu2 O2 C4 -16.85(13) . .
O23 Cu2 O2 C4 68.97(17) . .
N2 Cu2 O2 C4 -110.62(13) . .
O24 Cu2 O2 Cu1 12.75(12) . .
O3 Cu2 O2 Cu1 -156.07(12) . .
O23 Cu2 O2 Cu1 -70.25(17) . .
N2 Cu2 O2 Cu1 110.16(12) . .
O13 Cu1 O2 C4 -151.63(13) . .
O1 Cu1 O2 C4 17.63(13) . .
O14 Cu1 O2 C4 -70.67(17) . .
N1 Cu1 O2 C4 116.13(13) . .
O13 Cu1 O2 Cu2 -12.29(12) . .
O1 Cu1 O2 Cu2 156.97(13) . .
O14 Cu1 O2 Cu2 68.67(17) . .
N1 Cu1 O2 Cu2 -104.53(12) . .
O24 Cu2 O3 C5 -57.4(4) . .
O2 Cu2 O3 C5 19.29(13) . .
O23 Cu2 O3 C5 -127.94(13) . .
N2 Cu2 O3 C5 136.29(14) . .
O12 Cu8 O14 C36 152.61(13) . .
O11 Cu8 O14 C36 67.82(17) . .
O15 Cu8 O14 C36 -17.06(13) . .
O27 Cu8 O14 C36 -110.80(13) . .
O12 Cu8 O14 Cu1 12.14(12) . .
O11 Cu8 O14 Cu1 -72.66(15) . .
O15 Cu8 O14 Cu1 -157.53(12) . .
O27 Cu8 O14 Cu1 108.72(11) . .
O13 Cu1 O14 C36 14.79(13) . .
O1 Cu1 O14 C36 -154.35(13) . .
O2 Cu1 O14 C36 -68.83(17) . .
N1 Cu1 O14 C36 104.51(14) . .
O13 Cu1 O14 Cu8 155.18(12) . .
O1 Cu1 O14 Cu8 -13.96(12) . .
O2 Cu1 O14 Cu8 71.56(16) . .
N1 Cu1 O14 Cu8 -115.09(12) . .
O13 Cu1 O1 C3 53.4(4) . .
O2 Cu1 O1 C3 -19.62(13) . .
O14 Cu1 O1 C3 127.44(13) . .
N1 Cu1 O1 C3 -127.50(13) . .
O17 Cu6 O18 C44 20.04(13) . .
O9 Cu6 O18 C44 -56.1(6) . .
O8 Cu6 O18 C44 -131.02(13) . .
O26 Cu6 O18 C44 128.99(13) . .
O1 Cu1 O13 C35 58.4(4) . .
O2 Cu1 O13 C35 130.73(14) . .
O14 Cu1 O13 C35 -16.60(13) . .
N1 Cu1 O13 C35 -120.67(14) . .
O18 Cu6 O17 C43 -17.70(13) . .
O9 Cu6 O17 C43 154.94(13) . .
O8 Cu6 O17 C43 70.42(19) . .
O26 Cu6 O17 C43 -106.94(13) . .
O18 Cu6 O17 Cu7 -151.30(12) . .
O9 Cu6 O17 Cu7 21.34(12) . .
O8 Cu6 O17 Cu7 -63.18(19) . .
O26 Cu6 O17 Cu7 119.46(11) . .
O10 Cu7 O17 C43 -156.07(12) . .
O16 Cu7 O17 C43 21.12(12) . .
O11 Cu7 O17 C43 -66.9(2) . .
O16 Cu7 O17 C43 109.36(12) 2_667 .
Cu7 Cu7 O17 C43 69.58(12) 2_667 .
O10 Cu7 O17 Cu6 -22.17(12) . .
O16 Cu7 O17 Cu6 155.02(12) . .
O11 Cu7 O17 Cu6 67.0(2) . .
O16 Cu7 O17 Cu6 -116.74(11) 2_667 .
Cu7 Cu7 O17 Cu6 -156.52(11) 2_667 .
O12 Cu8 O15 C37 -54.5(4) . .
O14 Cu8 O15 C37 18.68(13) . .
O11 Cu8 O15 C37 -126.46(13) . .
O27 Cu8 O15 C37 122.09(13) . .
O5 Cu4 O20 C50 67.2(4) . .
O6 Cu4 O20 C50 163.43(13) . .
O21 Cu4 O20 C50 -26.62(13) . .
O5 Cu4 O20 Cu5 -59.5(4) . .
O6 Cu4 O20 Cu5 36.73(12) . .
O21 Cu4 O20 Cu5 -153.32(11) . .
O19 Cu5 O20 C50 17.65(14) . .
O8 Cu5 O20 C50 -73.0(2) . .
O7 Cu5 O20 C50 -157.03(14) . .
O25 Cu5 O20 C50 113.05(15) . .
O19 Cu5 O20 Cu4 143.44(12) . .
O8 Cu5 O20 Cu4 52.74(19) . .
O7 Cu5 O20 Cu4 -31.25(12) . .
O25 Cu5 O20 Cu4 -121.16(12) . .
O17 Cu6 O9 C19 -131.62(14) . .
O18 Cu6 O9 C19 -56.0(6) . .
O8 Cu6 O9 C19 19.49(14) . .
O26 Cu6 O9 C19 118.89(14) . .
O23 Cu3 O4 C10 135.38(13) . .
O5 Cu3 O4 C10 -21.29(13) . .
O22 Cu3 O4 C10 68.0(18) . .
O22 Cu3 O4 C10 -124.29(13) 2_568 .
O6 Cu4 O5 C11 -26.69(13) . .
O20 Cu4 O5 C11 70.5(4) . .
O21 Cu4 O5 C11 163.30(13) . .
O6 Cu4 O5 Cu3 -149.65(11) . .
O20 Cu4 O5 Cu3 -52.4(4) . .
O21 Cu4 O5 Cu3 40.34(11) . .
O23 Cu3 O5 C11 -71.7(2) . .
O4 Cu3 O5 C11 19.37(13) . .
O22 Cu3 O5 C11 -158.27(12) . .
O22 Cu3 O5 C11 115.39(12) 2_568 .
O23 Cu3 O5 Cu4 50.9(2) . .
O4 Cu3 O5 Cu4 141.94(10) . .
O22 Cu3 O5 Cu4 -35.70(10) . .
O22 Cu3 O5 Cu4 -122.04(10) 2_568 .
O20 Cu5 O19 C49 -20.52(14) . .
O8 Cu5 O19 C49 131.91(14) . .
O7 Cu5 O19 C49 54.2(8) . .
O25 Cu5 O19 C49 -126.70(17) . .
O14 Cu8 O12 C26 -128.91(13) . .
O11 Cu8 O12 C26 16.10(13) . .
O15 Cu8 O12 C26 -56.5(4) . .
O27 Cu8 O12 C26 126.96(13) . .
O5 Cu4 O21 C51 -141.46(14) . .
O6 Cu4 O21 C51 121.9(4) . .
O20 Cu4 O21 C51 28.01(14) . .
O4 Cu3 O23 C57 -157.61(12) . .
O5 Cu3 O23 C57 -68.3(2) . .
O22 Cu3 O23 C57 20.21(12) . .
O22 Cu3 O23 C57 104.73(12) 2_568 .
O4 Cu3 O23 Cu2 -19.12(11) . .
O5 Cu3 O23 Cu2 70.2(2) . .
O22 Cu3 O23 Cu2 158.70(11) . .
O22 Cu3 O23 Cu2 -116.78(11) 2_568 .
O24 Cu2 O23 C57 -13.99(13) . .
O3 Cu2 O23 C57 155.13(13) . .
O2 Cu2 O23 C57 71.70(17) . .
N2 Cu2 O23 C57 -108.67(14) . .
O24 Cu2 O23 Cu3 -152.08(12) . .
O3 Cu2 O23 Cu3 17.03(11) . .
O2 Cu2 O23 Cu3 -66.40(16) . .
N2 Cu2 O23 Cu3 113.23(11) . .
O23 Cu3 O22 C56 -21.37(13) . .
O4 Cu3 O22 C56 46.2(18) . .
O5 Cu3 O22 C56 135.31(13) . .
O22 Cu3 O22 C56 -121.57(15) 2_568 .
O23 Cu3 O22 Cu3 100.20(7) . 2_568
O4 Cu3 O22 Cu3 167.7(17) . 2_568
O5 Cu3 O22 Cu3 -103.12(7) . 2_568
O22 Cu3 O22 Cu3 0.000(1) 2_568 2_568
O19 Cu5 O8 C18 -156.00(14) . .
O20 Cu5 O8 C18 -67.7(2) . .
O7 Cu5 O8 C18 18.60(14) . .
O25 Cu5 O8 C18 106.36(16) . .
O19 Cu5 O8 Cu6 -19.79(13) . .
O20 Cu5 O8 Cu6 68.51(19) . .
O7 Cu5 O8 Cu6 154.80(13) . .
O25 Cu5 O8 Cu6 -117.44(13) . .
O17 Cu6 O8 C18 69.1(2) . .
O18 Cu6 O8 C18 155.08(14) . .
O9 Cu6 O8 C18 -17.58(14) . .
O26 Cu6 O8 C18 -113.46(14) . .
O17 Cu6 O8 Cu5 -67.27(19) . .
O18 Cu6 O8 Cu5 18.74(13) . .
O9 Cu6 O8 Cu5 -153.92(13) . .
O26 Cu6 O8 Cu5 110.19(12) . .
O16 Cu7 O10 C24 58.8(14) . .
O11 Cu7 O10 C24 -21.55(13) . .
O17 Cu7 O10 C24 133.06(13) . .
O16 Cu7 O10 C24 -135.31(13) 2_667 .
Cu7 Cu7 O10 C24 -135.94(11) 2_667 .
O19 Cu5 O7 C17 58.0(8) . .
O20 Cu5 O7 C17 132.36(15) . .
O8 Cu5 O7 C17 -20.17(14) . .
O25 Cu5 O7 C17 -121.06(17) . .
Cu2 O3 C5 C4 -17.9(2) . .
Cu2 O3 C5 C6 160.55(17) . .
O5 Cu4 O6 C12 27.63(13) . .
O20 Cu4 O6 C12 -141.90(13) . .
O21 Cu4 O6 C12 125.2(4) . .
Cu2 O24 C58 C57 -15.3(2) . .
Cu2 O24 C58 C59 162.33(17) . .
C54 C59 C58 O24 -178.71(19) . .
C60 C59 C58 O24 -1.4(3) . .
C54 C59 C58 C57 -1.2(3) . .
C60 C59 C58 C57 176.11(19) . .
O3 C5 C6 C1 -178.60(18) . .
C4 C5 C6 C1 -0.2(3) . .
O3 C5 C6 C7 -0.6(3) . .
C4 C5 C6 C7 177.85(19) . .
C10 C9 C8 C13 -1.5(3) . .
C7 C9 C8 C13 174.39(19) . .
C12 C13 C8 C9 1.4(3) . .
C14 C13 C8 C9 -172.4(2) . .
C19 C20 C15 C16 -0.1(3) . .
C21 C20 C15 C16 -177.0(2) . .
Cu7 O16 C42 C43 20.0(2) . .
Cu7 O16 C42 C43 -79.54(18) 2_667 .
Cu7 O16 C42 C41 -157.48(16) . .
Cu7 O16 C42 C41 102.99(19) 2_667 .
C40 C41 C42 O16 176.46(17) . .
C39 C41 C42 O16 1.0(3) . .
C40 C41 C42 C43 -0.9(3) . .
C39 C41 C42 C43 -176.34(17) . .
C35 C34 C33 C38 -0.2(3) . .
C60 C34 C33 C38 176.9(2) . .
C37 C38 C33 C34 0.2(3) . .
C39 C38 C33 C34 -174.8(2) . .
C26 C27 C22 C23 -0.1(3) . .
C28 C27 C22 C23 -176.00(19) . .
C24 C23 C22 C27 0.1(3) . .
C21 C23 C22 C27 175.8(2) . .
C33 C38 C37 C36 -0.4(3) . .
C39 C38 C37 C36 174.75(19) . .
C33 C38 C37 O15 -178.05(19) . .
C39 C38 C37 O15 -2.9(3) . .
Cu8 O15 C37 C36 -16.6(2) . .
Cu8 O15 C37 C38 161.18(17) . .
C44 C45 C40 C41 -0.5(3) . .
C46 C45 C40 C41 -179.31(18) . .
C42 C41 C40 C45 1.3(3) . .
C39 C41 C40 C45 176.53(18) . .
C42 C41 C39 C38 85.4(2) . .
C40 C41 C39 C38 -89.8(2) . .
C42 C41 C39 C61 -146.84(19) . .
C40 C41 C39 C61 38.0(3) . .
C37 C38 C39 C41 -86.6(2) . .
C33 C38 C39 C41 88.3(2) . .
C37 C38 C39 C61 145.2(2) . .
C33 C38 C39 C61 -39.9(3) . .
Cu3 O22 C56 C57 18.0(2) . .
Cu3 O22 C56 C57 -87.25(19) 2_568 .
Cu3 O22 C56 C55 -157.98(18) . .
Cu3 O22 C56 C55 96.7(2) 2_568 .
C54 C55 C56 O22 175.79(19) . .
C53 C55 C56 O22 -0.8(3) . .
C54 C55 C56 C57 0.0(3) . .
C53 C55 C56 C57 -176.5(2) . .
Cu1 O1 C3 C4 18.0(2) . .
Cu1 O1 C3 C2 -159.42(17) . .
C1 C2 C3 O1 178.04(19) . .
C28 C2 C3 O1 1.8(3) . .
C1 C2 C3 C4 0.8(3) . .
C28 C2 C3 C4 -175.44(19) . .
Cu8 O12 C26 C25 -14.5(2) . .
Cu8 O12 C26 C27 164.14(16) . .
C22 C27 C26 C25 -0.3(3) . .
C28 C27 C26 C25 175.72(18) . .
C22 C27 C26 O12 -178.86(18) . .
C28 C27 C26 O12 -2.9(3) . .
C20 C15 C16 C17 0.4(3) . .
C20 C15 C16 C14 177.3(2) . .
Cu6 O18 C44 C43 -18.2(2) . .
Cu6 O18 C44 C45 159.87(17) . .
C40 C45 C44 O18 -178.80(18) . .
C46 C45 C44 O18 0.1(3) . .
C40 C45 C44 C43 -0.8(3) . .
C46 C45 C44 C43 178.10(18) . .
C5 C6 C1 C2 -1.3(3) . .
C7 C6 C1 C2 -179.25(19) . .
C3 C2 C1 C6 1.0(3) . .
C28 C2 C1 C6 177.11(19) . .
Cu3 O4 C10 C11 18.6(2) . .
Cu3 O4 C10 C9 -157.16(16) . .
C8 C9 C10 O4 175.74(18) . .
C7 C9 C10 O4 -0.4(3) . .
C8 C9 C10 C11 0.2(3) . .
C7 C9 C10 C11 -175.96(18) . .
C10 C9 C7 C29 -147.75(19) . .
C8 C9 C7 C29 36.4(3) . .
C10 C9 C7 C6 83.8(2) . .
C8 C9 C7 C6 -92.1(2) . .
C1 C6 C7 C9 91.9(2) . .
C5 C6 C7 C9 -86.0(2) . .
C1 C6 C7 C29 -36.4(3) . .
C5 C6 C7 C29 145.7(2) . .
C56 C55 C54 C59 0.8(3) . .
C53 C55 C54 C59 177.1(2) . .
C58 C59 C54 C55 -0.2(3) . .
C60 C59 C54 C55 -177.4(2) . .
O13 Cu1 N1 C69 41.9(2) . .
O1 Cu1 N1 C69 -137.9(2) . .
O2 Cu1 N1 C69 134.8(2) . .
O14 Cu1 N1 C69 -41.4(2) . .
O13 Cu1 N1 C65 -131.34(19) . .
O1 Cu1 N1 C65 48.8(2) . .
O2 Cu1 N1 C65 -38.5(2) . .
O14 Cu1 N1 C65 145.32(18) . .
Cu7 O10 C24 C25 18.7(2) . .
Cu7 O10 C24 C23 -159.49(17) . .
C22 C23 C24 O10 178.37(19) . .
C21 C23 C24 O10 2.5(3) . .
C22 C23 C24 C25 0.3(3) . .
C21 C23 C24 C25 -175.55(19) . .
C58 C59 C60 C64 148.3(2) . .
C54 C59 C60 C64 -34.6(3) . .
C58 C59 C60 C34 -83.8(2) . .
C54 C59 C60 C34 93.3(2) . .
C33 C34 C60 C64 35.2(3) . .
C35 C34 C60 C64 -147.7(2) . .
C33 C34 C60 C59 -92.7(2) . .
C35 C34 C60 C59 84.4(2) . .
Cu5 O7 C17 C18 17.7(2) . .
Cu5 O7 C17 C16 -159.52(19) . .
C15 C16 C17 O7 177.1(2) . .
C14 C16 C17 O7 0.1(3) . .
C15 C16 C17 C18 0.1(3) . .
C14 C16 C17 C18 -177.0(2) . .
Cu5 O19 C49 C50 19.1(2) . .
Cu5 O19 C49 C48 -158.01(18) . .
C47 C48 C49 O19 177.6(2) . .
C46 C48 C49 O19 1.5(3) . .
C47 C48 C49 C50 0.6(3) . .
C46 C48 C49 C50 -175.5(2) . .
O24 Cu2 N2 C72 164.8(2) . .
O3 Cu2 N2 C72 -17.9(2) . .
O2 Cu2 N2 C72 68.8(2) . .
O23 Cu2 N2 C72 -111.0(2) . .
O24 Cu2 N2 C76 -25.68(19) . .
O3 Cu2 N2 C76 151.62(18) . .
O2 Cu2 N2 C76 -121.67(18) . .
O23 Cu2 N2 C76 58.55(19) . .
C49 C48 C47 C52 -0.6(3) . .
C46 C48 C47 C52 175.4(2) . .
C51 C52 C47 C48 0.2(3) . .
C53 C52 C47 C48 -173.1(2) . .
Cu8 O14 C36 C37 12.9(2) . .
Cu1 O14 C36 C37 164.87(16) . .
Cu8 O14 C36 C35 -162.88(16) . .
Cu1 O14 C36 C35 -10.9(2) . .
C38 C37 C36 O14 -175.30(19) . .
O15 C37 C36 O14 2.6(3) . .
C38 C37 C36 C35 0.5(3) . .
O15 C37 C36 C35 178.38(18) . .
Cu4 O20 C50 C51 21.6(2) . .
Cu5 O20 C50 C51 160.67(17) . .
Cu4 O20 C50 C49 -151.25(17) . .
Cu5 O20 C50 C49 -12.2(2) . .
O19 C49 C50 O20 -4.8(3) . .
C48 C49 C50 O20 172.52(19) . .
O19 C49 C50 C51 -177.51(19) . .
C48 C49 C50 C51 -0.2(3) . .
C3 C2 C28 C27 86.0(2) . .
C1 C2 C28 C27 -90.0(2) . .
C3 C2 C28 C32 -146.2(2) . .
C1 C2 C28 C32 37.7(3) . .
C26 C27 C28 C2 -83.9(2) . .
C22 C27 C28 C2 91.8(2) . .
C26 C27 C28 C32 148.8(2) . .
C22 C27 C28 C32 -35.5(3) . .
Cu5 O8 C18 C17 -14.4(3) . .
Cu6 O8 C18 C17 -162.67(18) . .
Cu5 O8 C18 C19 161.38(18) . .
Cu6 O8 C18 C19 13.1(3) . .
O7 C17 C18 O8 -2.3(3) . .
C16 C17 C18 O8 175.0(2) . .
O7 C17 C18 C19 -178.1(2) . .
C16 C17 C18 C19 -0.7(4) . .
C69 N1 C65 C66 1.0(4) . .
Cu1 N1 C65 C66 174.24(17) . .
Cu4 O5 C11 C12 21.7(2) . .
Cu3 O5 C11 C12 157.59(16) . .
Cu4 O5 C11 C10 -150.60(17) . .
Cu3 O5 C11 C10 -14.7(2) . .
O4 C10 C11 O5 -2.6(3) . .
C9 C10 C11 O5 173.35(18) . .
O4 C10 C11 C12 -174.63(18) . .
C9 C10 C11 C12 1.3(3) . .
Cu1 O13 C35 C36 15.3(2) . .
Cu1 O13 C35 C34 -162.60(17) . .
O14 C36 C35 O13 -2.6(3) . .
C37 C36 C35 O13 -178.49(18) . .
O14 C36 C35 C34 175.35(19) . .
C37 C36 C35 C34 -0.5(3) . .
C33 C34 C35 O13 178.18(19) . .
C60 C34 C35 O13 0.9(3) . .
C33 C34 C35 C36 0.4(3) . .
C60 C34 C35 C36 -176.86(19) . .
N1 C65 C66 C67 -1.7(4) . .
C68 C67 C66 C65 1.3(4) . .
Cu6 O17 C43 C42 -162.88(15) . .
Cu7 O17 C43 C42 -16.2(2) . .
Cu6 O17 C43 C44 12.7(2) . .
Cu7 O17 C43 C44 159.33(16) . .
O16 C42 C43 O17 -2.4(3) . .
C41 C42 C43 O17 175.19(17) . .
O16 C42 C43 C44 -177.88(17) . .
C41 C42 C43 C44 -0.3(3) . .
O18 C44 C43 O17 3.9(3) . .
C45 C44 C43 O17 -174.29(18) . .
O18 C44 C43 C42 179.39(17) . .
C45 C44 C43 C42 1.2(3) . .
O17 Cu6 O26 C70 150.5(2) . .
O18 Cu6 O26 C70 65.4(2) . .
O9 Cu6 O26 C70 -114.0(2) . .
O8 Cu6 O26 C70 -28.2(2) . .
Cu2 O2 C4 C5 11.9(2) . .
Cu1 O2 C4 C5 163.51(16) . .
Cu2 O2 C4 C3 -164.52(15) . .
Cu1 O2 C4 C3 -12.9(2) . .
O3 C5 C4 O2 4.1(3) . .
C6 C5 C4 O2 -174.48(19) . .
O3 C5 C4 C3 -179.55(18) . .
C6 C5 C4 C3 1.9(3) . .
O1 C3 C4 O2 -3.3(3) . .
C2 C3 C4 O2 174.19(19) . .
O1 C3 C4 C5 -179.69(18) . .
C2 C3 C4 C5 -2.2(3) . .
C8 C13 C14 C30 -37.2(3) . .
C12 C13 C14 C30 149.1(2) . .
C8 C13 C14 C16 90.0(2) . .
C12 C13 C14 C16 -83.7(3) . .
C15 C16 C14 C13 -91.5(3) . .
C17 C16 C14 C13 85.3(3) . .
C15 C16 C14 C30 36.1(3) . .
C17 C16 C14 C30 -147.1(2) . .
Cu4 O6 C12 C11 -22.5(2) . .
Cu4 O6 C12 C13 151.34(18) . .
O5 C11 C12 O6 0.6(3) . .
C10 C11 C12 O6 172.69(19) . .
O5 C11 C12 C13 -173.55(19) . .
C10 C11 C12 C13 -1.4(3) . .
C8 C13 C12 O6 -173.48(19) . .
C14 C13 C12 O6 0.6(3) . .
C8 C13 C12 C11 0.1(3) . .
C14 C13 C12 C11 174.12(19) . .
Cu6 O9 C19 C18 -17.5(2) . .
Cu6 O9 C19 C20 160.13(19) . .
O8 C18 C19 O9 2.9(3) . .
C17 C18 C19 O9 178.7(2) . .
O8 C18 C19 C20 -174.7(2) . .
C17 C18 C19 C20 1.0(4) . .
C15 C20 C19 O9 -178.1(2) . .
C21 C20 C19 O9 -1.1(3) . .
C15 C20 C19 C18 -0.6(3) . .
C21 C20 C19 C18 176.4(2) . .
C47 C48 C46 C62 36.5(3) . .
C49 C48 C46 C62 -147.7(2) . .
C47 C48 C46 C45 -91.9(3) . .
C49 C48 C46 C45 84.0(3) . .
C44 C45 C46 C48 -85.1(2) . .
C40 C45 C46 C48 93.7(2) . .
C44 C45 C46 C62 146.5(2) . .
C40 C45 C46 C62 -34.7(3) . .
C24 C23 C21 C20 83.3(2) . .
C22 C23 C21 C20 -92.3(2) . .
C24 C23 C21 C31 -148.8(2) . .
C22 C23 C21 C31 35.6(3) . .
C15 C20 C21 C23 91.8(2) . .
C19 C20 C21 C23 -85.0(3) . .
C15 C20 C21 C31 -35.6(3) . .
C19 C20 C21 C31 147.6(2) . .
Cu4 O21 C51 C50 -23.1(2) . .
Cu4 O21 C51 C52 150.65(18) . .
O20 C50 C51 O21 1.0(3) . .
C49 C50 C51 O21 173.75(19) . .
O20 C50 C51 C52 -172.9(2) . .
C49 C50 C51 C52 -0.2(3) . .
C47 C52 C51 O21 -173.1(2) . .
C53 C52 C51 O21 0.4(3) . .
C47 C52 C51 C50 0.2(3) . .
C53 C52 C51 C50 173.7(2) . .
C72 N2 C76 C75 -1.8(4) . .
Cu2 N2 C76 C75 -171.9(2) . .
C76 N2 C72 C73 1.8(4) . .
Cu2 N2 C72 C73 171.3(2) . .
Cu3 O23 C57 C56 -16.3(2) . .
Cu2 O23 C57 C56 -166.41(16) . .
Cu3 O23 C57 C58 159.90(16) . .
Cu2 O23 C57 C58 9.7(2) . .
O22 C56 C57 O23 -1.4(3) . .
C55 C56 C57 O23 174.72(19) . .
O22 C56 C57 C58 -177.49(18) . .
C55 C56 C57 C58 -1.4(3) . .
O24 C58 C57 O23 3.6(3) . .
C59 C58 C57 O23 -174.16(19) . .
O24 C58 C57 C56 179.71(18) . .
C59 C58 C57 C56 2.0(3) . .
C54 C55 C53 C63 37.5(3) . .
C56 C55 C53 C63 -146.1(2) . .
C54 C55 C53 C52 -90.4(2) . .
C56 C55 C53 C52 85.9(2) . .
C51 C52 C53 C63 147.4(2) . .
C47 C52 C53 C63 -39.4(3) . .
C51 C52 C53 C55 -84.8(2) . .
C47 C52 C53 C55 88.3(2) . .
O19 Cu5 O25 C71 16.2(4) . .
O20 Cu5 O25 C71 -70.5(4) . .
O8 Cu5 O25 C71 112.4(4) . .
O7 Cu5 O25 C71 -163.9(4) . .
Cu7 O11 C25 C26 161.55(16) . .
Cu8 O11 C25 C26 10.7(2) . .
Cu7 O11 C25 C24 -15.4(2) . .
Cu8 O11 C25 C24 -166.26(16) . .
O12 C26 C25 O11 2.4(3) . .
C27 C26 C25 O11 -176.27(18) . .
O12 C26 C25 C24 179.36(18) . .
C27 C26 C25 C24 0.7(3) . .
O10 C24 C25 O11 -1.9(3) . .
C23 C24 C25 O11 176.28(18) . .
O10 C24 C25 C26 -178.89(18) . .
C23 C24 C25 C26 -0.7(3) . .
N2 C76 C75 C74 0.9(4) . .
C85 N3 C89 C88 -0.2(5) . .
C89 N3 C85 C86 -0.9(4) . .
C76 C75 C74 C73 0.0(4) . .
N3 C89 C88 C87 1.0(5) . .
C75 C74 C73 C72 0.0(4) . .
N2 C72 C73 C74 -0.9(4) . .
C66 C67 C68 C69 -0.2(4) . .
N3 C85 C86 C87 1.1(5) . .
C65 N1 C69 C68 0.3(4) . .
Cu1 N1 C69 C68 -173.5(2) . .
C67 C68 C69 N1 -0.6(5) . .
C85 C86 C87 C88 -0.2(6) . .
C89 C88 C87 C86 -0.8(6) . .
